data_8105386
loop_
_publ_author_name
'Jin, Yi'
'Fu, Tao'
'Ma, Bo-Yang'
'Wei, Ping'
'Zhao, Ji-Xing'
'Zhao, Li'

_publ_section_title
;
 Synthesis and crystal structure of
 1-{4-[(3-bromo-2-hydroxy-benzylidene)amino]phenyl}ethanone, C15H12BrNO2
;
_journal_issue 5
_journal_name_full 'Zeitschrift f\"ur Kristallographie - New Crystal Structures'
_journal_page_first 1091
_journal_page_last 1092
_journal_paper_doi 10.1515/ncrs-2020-0181
_journal_volume 235
_journal_year 2020
_chemical_formula_moiety 'C15 H12 Br N O2'
_chemical_formula_sum 'C15 H12 Br N O2'
_chemical_formula_weight 318.17
_space_group_crystal_system monoclinic
_space_group_IT_number 14
_space_group_name_Hall '-P 2ybc'
_space_group_name_H-M_alt 'P 1 21/c 1'
_atom_sites_solution_hydrogens mixed
_atom_sites_solution_primary direct
_cell_angle_alpha 90
_cell_angle_beta 111.2020(10)
_cell_angle_gamma 90
_cell_formula_units_Z 4
_cell_length_a 11.7848(3)
_cell_length_b 10.0857(3)
_cell_length_c 12.2695(4)
_cell_measurement_reflns_used 5543
_cell_measurement_temperature 173(2)
_cell_measurement_theta_max 26.68
_cell_measurement_theta_min 2.69
_cell_volume 1359.62(7)
_computing_cell_refinement 'SAINT V8.38A (?, 2016)'
_computing_data_collection 'Bruker APEX3'
_computing_data_reduction 'SAINT V8.38A (?, 2016)'
_computing_molecular_graphics 'Olex2 (Dolomanov et al., 2009)'
_computing_publication_material 'Olex2 (Dolomanov et al., 2009)'
_computing_structure_refinement 'ShelXL (Sheldrick, 2015)'
_computing_structure_solution 'ShelXS (Sheldrick, 2008)'
_diffrn_ambient_temperature 173.0
_diffrn_measured_fraction_theta_full 0.999
_diffrn_measured_fraction_theta_max 0.999
_diffrn_measurement_device_type 'Bruker D8 Venture'
_diffrn_measurement_method '\f and \w scans'
_diffrn_radiation_type MoK\a
_diffrn_radiation_wavelength 0.71073
_diffrn_reflns_av_R_equivalents 0.0533
_diffrn_reflns_av_unetI/netI 0.0346
_diffrn_reflns_Laue_measured_fraction_full 0.999
_diffrn_reflns_Laue_measured_fraction_max 0.999
_diffrn_reflns_limit_h_max 14
_diffrn_reflns_limit_h_min -14
_diffrn_reflns_limit_k_max 12
_diffrn_reflns_limit_k_min -12
_diffrn_reflns_limit_l_max 14
_diffrn_reflns_limit_l_min -15
_diffrn_reflns_number 16513
_diffrn_reflns_point_group_measured_fraction_full 0.999
_diffrn_reflns_point_group_measured_fraction_max 0.999
_diffrn_reflns_theta_full 25.242
_diffrn_reflns_theta_max 26.726
_diffrn_reflns_theta_min 2.692
_diffrn_standards_number 0
_exptl_absorpt_coefficient_mu 3.020
_exptl_absorpt_correction_T_max 0.7454
_exptl_absorpt_correction_T_min 0.6194
_exptl_absorpt_correction_type multi-scan
_exptl_absorpt_process_details SADABS
_exptl_crystal_colour orange
_exptl_crystal_density_diffrn 1.554
_exptl_crystal_description block
_exptl_crystal_F_000 640
_exptl_crystal_size_max 0.19
_exptl_crystal_size_mid 0.17
_exptl_crystal_size_min 0.14
_refine_diff_density_max 0.398
_refine_diff_density_min -0.260
_refine_diff_density_rms 0.063
_refine_ls_extinction_coef .
_refine_ls_extinction_method none
_refine_ls_goodness_of_fit_ref 1.038
_refine_ls_hydrogen_treatment mixed
_refine_ls_matrix_type full
_refine_ls_number_parameters 177
_refine_ls_number_reflns 2878
_refine_ls_number_restraints 1
_refine_ls_restrained_S_all 1.038
_refine_ls_R_factor_all 0.0448
_refine_ls_R_factor_gt 0.0306
_refine_ls_shift/su_max 0.000
_refine_ls_shift/su_mean 0.000
_refine_ls_structure_factor_coef Fsqd
_refine_ls_weighting_details 'w=1/[\s^2^(Fo^2^)+(0.0250P)^2^+0.8632P] where P=(Fo^2^+2Fc^2^)/3'
_refine_ls_weighting_scheme calc
_refine_ls_wR_factor_gt 0.0656
_refine_ls_wR_factor_ref 0.0745
_reflns_Friedel_coverage 0.000
_reflns_Friedel_fraction_full .
_reflns_Friedel_fraction_max .
_reflns_number_gt 2268
_reflns_number_total 2878
_reflns_threshold_expression 'I > 2\s(I)'
_cod_data_source_file suppl_ncrs-2020-0181_suppl.cif
_cod_data_source_block 11_a
_cod_original_cell_volume 1359.61(7)
_cod_database_code 8105386
_shelx_space_group_comment
;
The symmetry employed for this shelxl refinement is uniquely defined
by the following loop, which should always be used as a source of
symmetry information in preference to the above space-group names.
They are only intended as comments.
;
_shelx_estimated_absorpt_t_max 0.677
_shelx_estimated_absorpt_t_min 0.598
_olex2_refinement_description
;
1. Fixed Uiso
 At 1.2 times of:
  All C(H) groups
 At 1.5 times of:
  All C(H,H,H) groups
2. Restrained distances
 O1-H1
 0.84 with sigma of 0.01
3.a Aromatic/amide H refined with riding coordinates:
 C3(H3), C4(H4), C5(H5), C7(H7), C9(H9), C10(H10), C12(H12), C13(H13)
3.b Idealised Me refined as rotating group:
 C15(H15A,H15B,H15C)
;
_olex2_submission_special_instructions 'No special instructions were received'

loop_
_space_group_symop_operation_xyz
'x, y, z'
'-x, y+1/2, -z+1/2'
'-x, -y, -z'
'x, -y-1/2, z-1/2'

loop_
_atom_site_label
_atom_site_type_symbol
_atom_site_fract_x
_atom_site_fract_y
_atom_site_fract_z
_atom_site_U_iso_or_equiv
_atom_site_adp_type
_atom_site_occupancy
_atom_site_site_symmetry_order
_atom_site_calc_flag
_atom_site_refinement_flags_posn
_atom_site_refinement_flags_adp
_atom_site_refinement_flags_occupancy
_atom_site_disorder_assembly
_atom_site_disorder_group
Br1 Br 0.67409(2) 0.99765(3) 0.31965(2) 0.04061(10) Uani 1 1 d . . . . .
O1 O 0.49403(15) 0.79837(16) 0.34311(14) 0.0313(4) Uani 1 1 d D . . . .
H1 H 0.442(2) 0.752(2) 0.356(3) 0.048(8) Uiso 1 1 d D . . . .
O2 O -0.10570(16) 0.32640(19) 0.3465(2) 0.0528(5) Uani 1 1 d . . . . .
N1 N 0.37801(17) 0.66521(18) 0.45082(17) 0.0271(4) Uani 1 1 d . . . . .
C1 C 0.56172(19) 0.8472(2) 0.4488(2) 0.0261(5) Uani 1 1 d . . . . .
C2 C 0.6513(2) 0.9415(2) 0.4576(2) 0.0285(5) Uani 1 1 d . . . . .
C3 C 0.7228(2) 0.9937(2) 0.5644(2) 0.0331(5) Uani 1 1 d . . . . .
H3 H 0.782949 1.058198 0.568244 0.040 Uiso 1 1 calc R . . . .
C4 C 0.7074(2) 0.9527(3) 0.6659(2) 0.0343(5) Uani 1 1 d . . . . .
H4 H 0.756546 0.988796 0.739310 0.041 Uiso 1 1 calc R . . . .
C5 C 0.6200(2) 0.8590(2) 0.6594(2) 0.0311(5) Uani 1 1 d . . . . .
H5 H 0.609738 0.830376 0.729038 0.037 Uiso 1 1 calc R . . . .
C6 C 0.5461(2) 0.8053(2) 0.5520(2) 0.0256(5) Uani 1 1 d . . . . .
C7 C 0.45130(19) 0.7117(2) 0.5481(2) 0.0265(5) Uani 1 1 d . . . . .
H7 H 0.443319 0.684266 0.619058 0.032 Uiso 1 1 calc R . . . .
C8 C 0.2853(2) 0.5751(2) 0.4493(2) 0.0258(5) Uani 1 1 d . . . . .
C9 C 0.3046(2) 0.4722(2) 0.5298(2) 0.0295(5) Uani 1 1 d . . . . .
H9 H 0.382069 0.461217 0.589869 0.035 Uiso 1 1 calc R . . . .
C10 C 0.2106(2) 0.3859(2) 0.5221(2) 0.0305(5) Uani 1 1 d . . . . .
H10 H 0.223952 0.316030 0.577273 0.037 Uiso 1 1 calc R . . . .
C11 C 0.0963(2) 0.4005(2) 0.4341(2) 0.0297(5) Uani 1 1 d . . . . .
C12 C 0.0792(2) 0.5030(2) 0.3535(2) 0.0349(5) Uani 1 1 d . . . . .
H12 H 0.001914 0.513855 0.293061 0.042 Uiso 1 1 calc R . . . .
C13 C 0.1724(2) 0.5889(2) 0.3600(2) 0.0320(5) Uani 1 1 d . . . . .
H13 H 0.159641 0.657280 0.303574 0.038 Uiso 1 1 calc R . . . .
C14 C -0.0070(2) 0.3094(2) 0.4230(3) 0.0371(6) Uani 1 1 d . . . . .
C15 C 0.0122(2) 0.1955(3) 0.5062(3) 0.0544(8) Uani 1 1 d . . . . .
H15A H -0.063379 0.144533 0.486341 0.082 Uiso 1 1 calc GR . . . .
H15B H 0.035579 0.229468 0.586179 0.082 Uiso 1 1 calc GR . . . .
H15C H 0.076944 0.138170 0.500507 0.082 Uiso 1 1 calc GR . . . .

loop_
_atom_site_aniso_label
_atom_site_aniso_U_11
_atom_site_aniso_U_22
_atom_site_aniso_U_33
_atom_site_aniso_U_23
_atom_site_aniso_U_13
_atom_site_aniso_U_12
Br1 0.04571(17) 0.04559(16) 0.03711(16) 0.00792(12) 0.02287(12) -0.00683(12)
O1 0.0379(9) 0.0363(9) 0.0222(9) -0.0023(7) 0.0138(7) -0.0074(7)
O2 0.0331(10) 0.0444(11) 0.0663(15) -0.0048(10) 0.0003(9) -0.0077(8)
N1 0.0305(10) 0.0276(9) 0.0245(10) 0.0000(8) 0.0116(8) -0.0023(8)
C1 0.0284(11) 0.0264(11) 0.0248(12) 0.0002(9) 0.0112(9) 0.0027(9)
C2 0.0301(12) 0.0290(11) 0.0298(13) 0.0042(10) 0.0147(10) 0.0015(9)
C3 0.0287(12) 0.0322(12) 0.0400(14) -0.0005(11) 0.0142(10) -0.0035(10)
C4 0.0319(13) 0.0404(13) 0.0281(13) -0.0041(10) 0.0080(10) -0.0056(10)
C5 0.0334(12) 0.0361(13) 0.0240(12) 0.0002(10) 0.0105(10) -0.0013(10)
C6 0.0278(11) 0.0271(11) 0.0231(12) 0.0007(9) 0.0109(9) 0.0014(9)
C7 0.0302(12) 0.0272(11) 0.0244(12) 0.0015(9) 0.0126(9) 0.0002(9)
C8 0.0281(11) 0.0290(11) 0.0220(12) -0.0030(9) 0.0110(9) -0.0010(9)
C9 0.0274(12) 0.0321(12) 0.0255(12) 0.0008(9) 0.0054(9) -0.0001(9)
C10 0.0322(12) 0.0279(11) 0.0308(13) 0.0032(10) 0.0108(10) 0.0006(9)
C11 0.0293(12) 0.0282(11) 0.0313(13) -0.0058(10) 0.0107(10) -0.0016(9)
C12 0.0293(12) 0.0362(13) 0.0318(13) -0.0027(11) 0.0019(10) 0.0002(10)
C13 0.0339(13) 0.0324(12) 0.0265(13) 0.0039(10) 0.0071(10) 0.0010(10)
C14 0.0314(13) 0.0295(12) 0.0501(17) -0.0097(11) 0.0144(12) -0.0013(10)
C15 0.0386(16) 0.0437(16) 0.080(2) 0.0113(15) 0.0210(15) -0.0090(12)

loop_
_atom_type_symbol
_atom_type_description
_atom_type_scat_dispersion_real
_atom_type_scat_dispersion_imag
_atom_type_scat_source
C C 0.0033 0.0016 'International Tables Vol C Tables 4.2.6.8 and 6.1.1.4'
H H 0.0000 0.0000 'International Tables Vol C Tables 4.2.6.8 and 6.1.1.4'
Br Br -0.2901 2.4595 'International Tables Vol C Tables 4.2.6.8 and 6.1.1.4'
N N 0.0061 0.0033 'International Tables Vol C Tables 4.2.6.8 and 6.1.1.4'
O O 0.0106 0.0060 'International Tables Vol C Tables 4.2.6.8 and 6.1.1.4'

loop_
_geom_angle_atom_site_label_1
_geom_angle_atom_site_label_2
_geom_angle_atom_site_label_3
_geom_angle
_geom_angle_site_symmetry_1
_geom_angle_site_symmetry_3
C1 O1 H1 104(2) . .
C7 N1 C8 120.22(19) . .
O1 C1 C2 119.5(2) . .
O1 C1 C6 122.1(2) . .
C2 C1 C6 118.4(2) . .
C1 C2 Br1 118.85(18) . .
C3 C2 Br1 119.89(17) . .
C3 C2 C1 121.3(2) . .
C2 C3 H3 119.8 . .
C2 C3 C4 120.3(2) . .
C4 C3 H3 119.8 . .
C3 C4 H4 120.3 . .
C5 C4 C3 119.4(2) . .
C5 C4 H4 120.3 . .
C4 C5 H5 119.4 . .
C4 C5 C6 121.1(2) . .
C6 C5 H5 119.4 . .
C1 C6 C7 121.0(2) . .
C5 C6 C1 119.5(2) . .
C5 C6 C7 119.5(2) . .
N1 C7 C6 121.3(2) . .
N1 C7 H7 119.3 . .
C6 C7 H7 119.3 . .
C9 C8 N1 122.8(2) . .
C13 C8 N1 117.4(2) . .
C13 C8 C9 119.8(2) . .
C8 C9 H9 120.1 . .
C10 C9 C8 119.9(2) . .
C10 C9 H9 120.1 . .
C9 C10 H10 119.6 . .
C9 C10 C11 120.7(2) . .
C11 C10 H10 119.6 . .
C10 C11 C14 122.2(2) . .
C12 C11 C10 118.6(2) . .
C12 C11 C14 119.2(2) . .
C11 C12 H12 119.4 . .
C13 C12 C11 121.1(2) . .
C13 C12 H12 119.4 . .
C8 C13 H13 120.1 . .
C12 C13 C8 119.9(2) . .
C12 C13 H13 120.1 . .
O2 C14 C11 120.3(2) . .
O2 C14 C15 120.1(2) . .
C11 C14 C15 119.5(2) . .
C14 C15 H15A 109.5 . .
C14 C15 H15B 109.5 . .
C14 C15 H15C 109.5 . .
H15A C15 H15B 109.5 . .
H15A C15 H15C 109.5 . .
H15B C15 H15C 109.5 . .

loop_
_geom_bond_atom_site_label_1
_geom_bond_atom_site_label_2
_geom_bond_distance
_geom_bond_site_symmetry_2
Br1 C2 1.894(2) .
O1 H1 0.836(10) .
O1 C1 1.346(3) .
O2 C14 1.214(3) .
N1 C7 1.283(3) .
N1 C8 1.416(3) .
C1 C2 1.396(3) .
C1 C6 1.409(3) .
C2 C3 1.381(3) .
C3 H3 0.9500 .
C3 C4 1.386(3) .
C4 H4 0.9500 .
C4 C5 1.379(3) .
C5 H5 0.9500 .
C5 C6 1.399(3) .
C6 C7 1.451(3) .
C7 H7 0.9500 .
C8 C9 1.394(3) .
C8 C13 1.391(3) .
C9 H9 0.9500 .
C9 C10 1.385(3) .
C10 H10 0.9500 .
C10 C11 1.396(3) .
C11 C12 1.394(3) .
C11 C14 1.491(3) .
C12 H12 0.9500 .
C12 C13 1.379(3) .
C13 H13 0.9500 .
C14 C15 1.498(4) .
C15 H15A 0.9800 .
C15 H15B 0.9800 .
C15 H15C 0.9800 .
